data_7049739
loop_
_publ_author_name
'Ritter, Christian'
'Ringler, Benjamin'
'Dankert, Fabian'
'Conrad, Matthias'
'Kraus, Florian'
'von H\"anisch, Carsten'

_publ_section_title
;
 Synthesis and crystal structures of novel tertiary butyl substituted
 (pseudo-)halogen bismuthanes.
;
_journal_issue 16
_journal_name_full 'Dalton transactions (Cambridge, England : 2003)'
_journal_page_first 5253
_journal_page_last 5262
_journal_paper_doi 10.1039/c9dt00408d
_journal_volume 48
_journal_year 2019
_chemical_formula_moiety 'C8 H18 Bi Br'
_chemical_formula_sum 'C8 H18 Bi Br'
_chemical_formula_weight 403.11
_chemical_name_systematic Bis-tert-butylbromobismutan
_space_group_crystal_system orthorhombic
_space_group_IT_number 61
_space_group_name_Hall '-P 2ac 2ab'
_space_group_name_H-M_alt 'P b c a'
_symmetry_space_group_name_Hall '-P 2ac 2ab'
_symmetry_space_group_name_H-M 'P b c a'
_atom_sites_solution_hydrogens geom
_atom_sites_solution_primary direct
_audit_creation_date 2018-06-28
_audit_creation_method
;
Olex2 1.2
(compiled 2018.05.29 svn.r3508 for OlexSys, GUI svn.r5506)
;
_audit_update_record
;
2019-01-23 deposited with the CCDC.    2019-03-21 downloaded from the CCDC.
;
_cell_angle_alpha 90
_cell_angle_beta 90
_cell_angle_gamma 90
_cell_formula_units_Z 8
_cell_length_a 13.7248(7)
_cell_length_b 11.8780(6)
_cell_length_c 14.0210(7)
_cell_measurement_reflns_used 9395
_cell_measurement_temperature 110
_cell_measurement_theta_max 31.834
_cell_measurement_theta_min 2.693
_cell_volume 2285.7(2)
_computing_cell_refinement 'SAINT v8.34A (Bruker, 2013)'
_computing_data_reduction 'SAINT v8.34A (Bruker, 2013)'
_computing_molecular_graphics 'Olex2 (Dolomanov et al., 2009)'
_computing_publication_material 'Olex2 (Dolomanov et al., 2009)'
_computing_structure_refinement 'ShelXL (Sheldrick, 2015)'
_computing_structure_solution 'ShelXS (Sheldrick, 2008)'
_diffrn_ambient_temperature 110.0
_diffrn_detector 'CCD area detector'
_diffrn_detector_area_resol_mean 7.9
_diffrn_detector_type 'Bruker PHOTON II'
_diffrn_measured_fraction_theta_full 1.000
_diffrn_measured_fraction_theta_max 1.000
_diffrn_measurement_device 'three-circle diffractometer'
_diffrn_measurement_device_type 'Bruker D8 Quest'
_diffrn_measurement_method '\w scans'
_diffrn_radiation_monochromator graphite
_diffrn_radiation_probe x-ray
_diffrn_radiation_type MoK\a
_diffrn_radiation_wavelength 0.71073
_diffrn_reflns_av_R_equivalents 0.0414
_diffrn_reflns_av_unetI/netI 0.0265
_diffrn_reflns_Laue_measured_fraction_full 1.000
_diffrn_reflns_Laue_measured_fraction_max 1.000
_diffrn_reflns_limit_h_max 16
_diffrn_reflns_limit_h_min -16
_diffrn_reflns_limit_k_max 14
_diffrn_reflns_limit_k_min -14
_diffrn_reflns_limit_l_max 17
_diffrn_reflns_limit_l_min -17
_diffrn_reflns_number 20895
_diffrn_reflns_point_group_measured_fraction_full 1.000
_diffrn_reflns_point_group_measured_fraction_max 1.000
_diffrn_reflns_theta_full 26.000
_diffrn_reflns_theta_max 26.000
_diffrn_reflns_theta_min 2.693
_diffrn_source 'sealed X-ray tube'
_diffrn_source_target Mo
_diffrn_standards_number 0
_exptl_absorpt_coefficient_mu 18.866
_exptl_absorpt_correction_T_max 0.7458
_exptl_absorpt_correction_T_min 0.1659
_exptl_absorpt_correction_type multi-scan
_exptl_absorpt_process_details
'SADABS-2014/5 (Bruker,2014/5) was used for absorption correction. wR2(int) was 0.1536 before and 0.0628 after correction. The Ratio of minimum to maximum transmission is 0.2224. The \l/2 correction factor is 0.00150.'
_exptl_crystal_colour red
_exptl_crystal_colour_primary red
_exptl_crystal_density_diffrn 2.343
_exptl_crystal_description needle
_exptl_crystal_F_000 1472
_exptl_crystal_size_max 0.38
_exptl_crystal_size_mid 0.201
_exptl_crystal_size_min 0.071
_refine_diff_density_max 2.135
_refine_diff_density_min -1.870
_refine_diff_density_rms 0.270
_refine_ls_extinction_coef 0.00088(7)
_refine_ls_extinction_expression Fc^*^=kFc[1+0.001xFc^2^\l^3^/sin(2\q)]^-1/4^
_refine_ls_extinction_method 'SHELXL-2018/3 (Sheldrick 2018)'
_refine_ls_goodness_of_fit_ref 1.107
_refine_ls_hydrogen_treatment constr
_refine_ls_matrix_type full
_refine_ls_number_parameters 98
_refine_ls_number_reflns 2251
_refine_ls_number_restraints 0
_refine_ls_restrained_S_all 1.107
_refine_ls_R_factor_all 0.0255
_refine_ls_R_factor_gt 0.0243
_refine_ls_shift/su_max 0.002
_refine_ls_shift/su_mean 0.000
_refine_ls_structure_factor_coef Fsqd
_refine_ls_weighting_details 'w=1/[\s^2^(Fo^2^)+(0.0347P)^2^+4.3190P] where P=(Fo^2^+2Fc^2^)/3'
_refine_ls_weighting_scheme calc
_refine_ls_wR_factor_gt 0.0579
_refine_ls_wR_factor_ref 0.0587
_reflns_Friedel_coverage 0.000
_reflns_number_gt 2137
_reflns_number_total 2251
_reflns_threshold_expression 'I > 2\s(I)'
_cod_data_source_file c9dt00408d1.cif
_cod_data_source_block tBu2BiBr
_cod_depositor_comments 'Adding full bibliography for 7049733--7049739.cif.'
_cod_database_code 7049739
_shelx_shelxl_version_number 2018/3
_shelx_space_group_comment
;
The symmetry employed for this shelxl refinement is uniquely defined
by the following loop, which should always be used as a source of
symmetry information in preference to the above space-group names.
They are only intended as comments.
;
_shelx_estimated_absorpt_t_max 0.348
_shelx_estimated_absorpt_t_min 0.053
_olex2_refinement_description
;
1. Fixed Uiso
 At 1.5 times of:
  All C(H,H,H) groups
2.a Idealised Me refined as rotating group:
 C4(H4A,H4B,H4C), C2(H2A,H2B,H2C), C6(H6A,H6B,H6C), C3(H3A,H3B,H3C), C7(H7A,
 H7B,H7C), C8(H8A,H8B,H8C)
;
_olex2_submission_special_instructions 'No special instructions were received'

loop_
_space_group_symop_operation_xyz
'x, y, z'
'-x+1/2, -y, z+1/2'
'x+1/2, -y+1/2, -z'
'-x, y+1/2, -z+1/2'
'-x, -y, -z'
'x-1/2, y, -z-1/2'
'-x-1/2, y-1/2, z'
'x, -y-1/2, z-1/2'

loop_
_atom_site_label
_atom_site_type_symbol
_atom_site_fract_x
_atom_site_fract_y
_atom_site_fract_z
_atom_site_U_iso_or_equiv
_atom_site_adp_type
_atom_site_occupancy
_atom_site_site_symmetry_order
_atom_site_calc_flag
_atom_site_refinement_flags_posn
Bi1 Bi 0.23040(2) 0.63315(2) 0.31016(2) 0.00831(9) Uani 1 1 d .
Br1 Br 0.21035(3) 0.40659(3) 0.28570(3) 0.01551(11) Uani 1 1 d .
C1 C 0.2549(3) 0.6159(3) 0.4732(3) 0.0120(8) Uani 1 1 d .
C5 C 0.0644(3) 0.6735(3) 0.2967(3) 0.0134(8) Uani 1 1 d .
C4 C 0.1708(3) 0.5553(3) 0.5224(3) 0.0165(8) Uani 1 1 d .
H4A H 0.112102 0.602196 0.519117 0.025 Uiso 1 1 calc GR
H4B H 0.187593 0.541506 0.589285 0.025 Uiso 1 1 calc GR
H4C H 0.158581 0.483407 0.490297 0.025 Uiso 1 1 calc GR
C2 C 0.2691(3) 0.7348(3) 0.5134(3) 0.0170(9) Uani 1 1 d .
H2A H 0.321213 0.772978 0.478236 0.026 Uiso 1 1 calc GR
H2B H 0.286752 0.730037 0.581029 0.026 Uiso 1 1 calc GR
H2C H 0.208367 0.777507 0.506712 0.026 Uiso 1 1 calc GR
C6 C 0.0402(3) 0.7715(3) 0.3625(3) 0.0217(9) Uani 1 1 d .
H6A H 0.046732 0.747460 0.429003 0.033 Uiso 1 1 calc GR
H6B H -0.026913 0.796253 0.350760 0.033 Uiso 1 1 calc GR
H6C H 0.085014 0.834007 0.349961 0.033 Uiso 1 1 calc GR
C3 C 0.3491(3) 0.5484(3) 0.4845(3) 0.0174(8) Uani 1 1 d .
H3A H 0.340537 0.473463 0.456543 0.026 Uiso 1 1 calc GR
H3B H 0.364776 0.540977 0.552425 0.026 Uiso 1 1 calc GR
H3C H 0.402373 0.587553 0.451845 0.026 Uiso 1 1 calc GR
C7 C 0.0532(3) 0.7096(4) 0.1929(3) 0.0216(9) Uani 1 1 d .
H7A H 0.096745 0.773183 0.179880 0.032 Uiso 1 1 calc GR
H7B H -0.014366 0.732355 0.181187 0.032 Uiso 1 1 calc GR
H7C H 0.070067 0.646526 0.151025 0.032 Uiso 1 1 calc GR
C8 C 0.0012(3) 0.5719(4) 0.3182(3) 0.0260(10) Uani 1 1 d .
H8A H 0.018017 0.510516 0.274525 0.039 Uiso 1 1 calc GR
H8B H -0.067552 0.592037 0.309770 0.039 Uiso 1 1 calc GR
H8C H 0.012165 0.547644 0.384094 0.039 Uiso 1 1 calc GR

loop_
_atom_site_aniso_label
_atom_site_aniso_U_11
_atom_site_aniso_U_22
_atom_site_aniso_U_33
_atom_site_aniso_U_23
_atom_site_aniso_U_13
_atom_site_aniso_U_12
Bi1 0.00841(13) 0.00975(12) 0.00679(12) 0.00038(4) 0.00204(4) -0.00029(4)
Br1 0.0235(2) 0.0106(2) 0.0124(2) -0.00215(15) -0.00175(16) 0.00048(15)
C1 0.0182(18) 0.0112(19) 0.007(2) 0.0008(13) 0.0005(15) -0.0021(16)
C5 0.0070(17) 0.018(2) 0.0156(19) 0.0028(15) -0.0005(14) 0.0006(15)
C4 0.0201(19) 0.0185(18) 0.0110(18) 0.0022(15) 0.0039(15) -0.0031(16)
C2 0.025(2) 0.013(2) 0.013(2) -0.0036(16) -0.0032(15) -0.0008(14)
C6 0.0144(19) 0.028(2) 0.023(2) -0.0063(17) 0.0018(17) 0.0059(16)
C3 0.020(2) 0.0174(19) 0.0152(19) 0.0011(15) -0.0054(16) 0.0028(15)
C7 0.018(2) 0.030(2) 0.017(2) 0.0008(15) -0.0024(16) 0.0030(18)
C8 0.012(2) 0.029(3) 0.037(3) 0.0104(19) -0.0043(17) -0.0050(18)

loop_
_atom_type_symbol
_atom_type_description
_atom_type_scat_dispersion_real
_atom_type_scat_dispersion_imag
_atom_type_scat_source
C C 0.0033 0.0016 'International Tables Vol C Tables 4.2.6.8 and 6.1.1.4'
H H 0.0000 0.0000 'International Tables Vol C Tables 4.2.6.8 and 6.1.1.4'
Br Br -0.2901 2.4595 'International Tables Vol C Tables 4.2.6.8 and 6.1.1.4'
Bi Bi -4.1077 10.2566 'International Tables Vol C Tables 4.2.6.8 and 6.1.1.4'

loop_
_geom_angle_atom_site_label_1
_geom_angle_atom_site_label_2
_geom_angle_atom_site_label_3
_geom_angle
C1 Bi1 Br1 92.95(9)
C1 Bi1 C5 103.84(13)
C5 Bi1 Br1 95.40(10)
C4 C1 Bi1 112.1(3)
C4 C1 C2 111.4(3)
C4 C1 C3 110.2(3)
C2 C1 Bi1 107.4(2)
C3 C1 Bi1 105.7(3)
C3 C1 C2 109.7(3)
C6 C5 Bi1 108.8(2)
C6 C5 C7 109.9(3)
C7 C5 Bi1 103.5(3)
C8 C5 Bi1 112.3(3)
C8 C5 C6 111.3(3)
C8 C5 C7 110.8(3)
C1 C4 H4A 109.5
C1 C4 H4B 109.5
C1 C4 H4C 109.5
H4A C4 H4B 109.5
H4A C4 H4C 109.5
H4B C4 H4C 109.5
C1 C2 H2A 109.5
C1 C2 H2B 109.5
C1 C2 H2C 109.5
H2A C2 H2B 109.5
H2A C2 H2C 109.5
H2B C2 H2C 109.5
C5 C6 H6A 109.5
C5 C6 H6B 109.5
C5 C6 H6C 109.5
H6A C6 H6B 109.5
H6A C6 H6C 109.5
H6B C6 H6C 109.5
C1 C3 H3A 109.5
C1 C3 H3B 109.5
C1 C3 H3C 109.5
H3A C3 H3B 109.5
H3A C3 H3C 109.5
H3B C3 H3C 109.5
C5 C7 H7A 109.5
C5 C7 H7B 109.5
C5 C7 H7C 109.5
H7A C7 H7B 109.5
H7A C7 H7C 109.5
H7B C7 H7C 109.5
C5 C8 H8A 109.5
C5 C8 H8B 109.5
C5 C8 H8C 109.5
H8A C8 H8B 109.5
H8A C8 H8C 109.5
H8B C8 H8C 109.5

loop_
_geom_bond_atom_site_label_1
_geom_bond_atom_site_label_2
_geom_bond_distance
Bi1 Br1 2.7268(4)
Bi1 C1 2.320(5)
Bi1 C5 2.336(4)
C1 C4 1.525(5)
C1 C2 1.533(5)
C1 C3 1.529(5)
C5 C6 1.522(5)
C5 C7 1.525(5)
C5 C8 1.517(6)
C4 H4A 0.9800
C4 H4B 0.9800
C4 H4C 0.9800
C2 H2A 0.9800
C2 H2B 0.9800
C2 H2C 0.9800
C6 H6A 0.9800
C6 H6B 0.9800
C6 H6C 0.9800
C3 H3A 0.9800
C3 H3B 0.9800
C3 H3C 0.9800
C7 H7A 0.9800
C7 H7B 0.9800
C7 H7C 0.9800
C8 H8A 0.9800
C8 H8B 0.9800
C8 H8C 0.9800
